data_2007971
loop_
_publ_author_name
'Lowe, Philip R.'
'Schwalbe, Carl H.'

_publ_section_title
;
 Classical Packing and Stacking in 6-Phenyl-5-azauracil
;
_journal_issue 12
_journal_name_full 'Acta Crystallographica Section C'
_journal_page_first 1936
_journal_page_last 1938
_journal_paper_doi 10.1107/S010827019800969X
_journal_volume 54
_journal_year 1998
_chemical_formula_sum 'C9 H7 N3 O2'
_chemical_formula_weight 189.18
_chemical_melting_point 566.5(5)
_chemical_name_common 6-phenyl-5-azauracil
_chemical_name_systematic
;
 6-phenyl-1,3,5-triazin-2,4[1H,3H]-dione
;
_space_group_IT_number 14
_symmetry_cell_setting monoclinic
_symmetry_space_group_name_Hall '-P 2ybc'
_symmetry_space_group_name_H-M 'P 1 21/c 1'
_audit_creation_method SHELXL
_cell_angle_alpha 90.00
_cell_angle_beta 90.050(10)
_cell_angle_gamma 90.00
_cell_formula_units_Z 4
_cell_length_a 9.2990(10)
_cell_length_b 7.279(3)
_cell_length_c 12.4040(10)
_cell_measurement_reflns_used 25
_cell_measurement_temperature 293(2)
_cell_measurement_theta_max 22.41
_cell_measurement_theta_min 8.68
_cell_volume 839.6(4)
_computing_cell_refinement 'CAD-4 Software'
_computing_data_collection 'CAD-4 Software (Enraf-Nonius, 1989)'
_computing_data_reduction 'DATRED (Brookhaven National Laboratory & Birmingham University, 1986)'
_computing_molecular_graphics 'ORTEPII (Johnson, 1976) and PLUTO (Motherwell & Clegg, 1978)'
_computing_publication_material SHELXL93
_computing_structure_refinement 'SHELXL93 (Sheldrick, 1993)'
_computing_structure_solution 'SHELXS86 (Sheldrick, 1990)'
_diffrn_ambient_temperature 293(2)
_diffrn_measurement_device 'Enraf-Nonius CAD-4'
_diffrn_measurement_method \w/2\q
_diffrn_radiation_monochromator graphite
_diffrn_radiation_source 'fine-focus sealed tube'
_diffrn_radiation_type MoK\a
_diffrn_radiation_wavelength 0.71073
_diffrn_reflns_av_R_equivalents 0.028
_diffrn_reflns_av_sigmaI/netI 0.0694
_diffrn_reflns_limit_h_max 11
_diffrn_reflns_limit_h_min 0
_diffrn_reflns_limit_k_max 9
_diffrn_reflns_limit_k_min 0
_diffrn_reflns_limit_l_max 15
_diffrn_reflns_limit_l_min -15
_diffrn_reflns_number 1921
_diffrn_reflns_theta_max 26.99
_diffrn_reflns_theta_min 2.19
_diffrn_standards_decay_% 1.4
_diffrn_standards_interval_time 120
_diffrn_standards_number 3
_exptl_absorpt_coefficient_mu 0.110
_exptl_absorpt_correction_type none
_exptl_crystal_colour colourless
_exptl_crystal_density_diffrn 1.497
_exptl_crystal_density_meas 1.50
_exptl_crystal_density_method 'flotation in butan-1-ol and CCl~4~'
_exptl_crystal_description 'Transparent lath'
_exptl_crystal_F_000 392
_exptl_crystal_size_max 0.60
_exptl_crystal_size_mid 0.30
_exptl_crystal_size_min 0.15
_refine_diff_density_max 0.220
_refine_diff_density_min -0.171
_refine_ls_extinction_coef 0.054(4)
_refine_ls_extinction_method SHELXL93
_refine_ls_goodness_of_fit_all 1.042
_refine_ls_goodness_of_fit_obs 1.168
_refine_ls_hydrogen_treatment refall
_refine_ls_matrix_type full
_refine_ls_number_parameters 156
_refine_ls_number_reflns 1812
_refine_ls_number_restraints 0
_refine_ls_restrained_S_all 1.042
_refine_ls_restrained_S_obs 1.168
_refine_ls_R_factor_all 0.049
_refine_ls_R_factor_obs 0.034
_refine_ls_shift/esd_max 0.001
_refine_ls_shift/esd_mean 0.000
_refine_ls_structure_factor_coef Fsqd
_refine_ls_weighting_details 'w = 1/[\s^2^(Fo^2^)+(0.0436P)^2^+0.1588P] where P = (Fo^2^+2Fc^2^)/3'
_refine_ls_weighting_scheme calc
_refine_ls_wR_factor_all 0.096
_refine_ls_wR_factor_obs 0.093
_reflns_number_observed 1396
_reflns_number_total 1812
_reflns_observed_criterion I>2\s(I)
_cod_data_source_file ka1294.cif
_cod_data_source_block jrt
_cod_depositor_comments
;
The following automatic conversions were performed:

'_chemical_melting_point' value '566-567K' was changed to '566.5(5)'
- the average value was taken and precision was estimated.

Automatic conversion script
Id: cif_fix_values 1646 2011-03-28 12:23:43Z adriana 

The following automatic conversions were performed:

'_chemical_melting_point' value '566-567K' was changed to '566.5(5)'
- the average value was taken and precision was estimated.

Automatic conversion script
Id: cif_fix_values 1715 2011-07-08 13:25:40Z adriana 

The following automatic conversions were performed:

'_refine_ls_weighting_scheme' value 'calc w =
1/[\s^2^(Fo^2^)+(0.0436P)^2^+0.1588P] where P = (Fo^2^+2Fc^2^)/3' was
changed to 'calc'. New tag '_refine_ls_weighting_details' was
created. The value of the new tag was set to 'w =
1/[\s^2^(Fo^2^)+(0.0436P)^2^+0.1588P] where P = (Fo^2^+2Fc^2^)/3'.

Automatic conversion script
Id: cif_fix_values 3143 2015-03-26 13:38:13Z robertas 
;
_cod_original_sg_symbol_H-M 'P 21/c'
_cod_database_code 2007971

loop_
_symmetry_equiv_pos_as_xyz
'x, y, z'
'x, -y+1/2, z+1/2'
'-x, -y, -z'
'-x, y-1/2, -z-1/2'

loop_
_atom_site_aniso_label
_atom_site_aniso_U_11
_atom_site_aniso_U_22
_atom_site_aniso_U_33
_atom_site_aniso_U_12
_atom_site_aniso_U_13
_atom_site_aniso_U_23
N1 0.0260(5) 0.0399(6) 0.0226(5) -0.0046(4) 0.0017(4) -0.0017(4)
C2 0.0260(6) 0.0336(7) 0.0265(6) -0.0014(5) 0.0005(4) 0.0017(5)
N3 0.0276(5) 0.0420(7) 0.0252(5) -0.0076(5) -0.0012(4) 0.0006(5)
C4 0.0333(6) 0.0328(6) 0.0243(6) -0.0010(5) 0.0018(5) 0.0024(5)
N5 0.0302(5) 0.0374(6) 0.0255(5) -0.0048(5) 0.0040(4) 0.0000(4)
C6 0.0263(6) 0.0261(6) 0.0269(6) 0.0005(5) 0.0037(4) 0.0013(5)
O2 0.0281(5) 0.0649(7) 0.0287(4) -0.0113(4) 0.0033(3) 0.0005(4)
O4 0.0449(6) 0.0578(7) 0.0225(4) -0.0091(5) -0.0018(4) 0.0028(4)
C1' 0.0250(6) 0.0271(6) 0.0325(6) -0.0010(5) 0.0028(5) -0.0004(5)
C2' 0.0334(7) 0.0402(7) 0.0347(7) -0.0042(6) 0.0065(5) 0.0006(6)
C3' 0.0306(7) 0.0537(9) 0.0529(9) -0.0096(6) 0.0102(6) 0.0041(7)
C4' 0.0300(7) 0.0481(9) 0.0596(9) -0.0109(6) -0.0040(6) 0.0001(7)
C5' 0.0372(7) 0.0523(9) 0.0390(8) -0.0090(7) -0.0062(6) -0.0024(7)
C6' 0.0304(6) 0.0453(8) 0.0333(7) -0.0067(6) 0.0027(5) -0.0006(6)

loop_
_atom_site_label
_atom_site_fract_x
_atom_site_fract_y
_atom_site_fract_z
_atom_site_U_iso_or_equiv
_atom_site_thermal_displace_type
_atom_site_calc_flag
_atom_site_refinement_flags
_atom_site_occupancy
_atom_site_disorder_group
_atom_site_type_symbol
N1 0.31895(10) 0.1863(2) 0.57491(8) 0.0295(3) Uani d . 1 . N
C2 0.18931(12) 0.1122(2) 0.54342(9) 0.0287(3) Uani d . 1 . C
N3 0.17708(11) 0.0871(2) 0.43500(8) 0.0316(3) Uani d . 1 . N
C4 0.28125(13) 0.1348(2) 0.36058(9) 0.0301(3) Uani d . 1 . C
N5 0.41208(11) 0.1956(2) 0.39967(8) 0.0311(3) Uani d . 1 . N
C6 0.42628(12) 0.2212(2) 0.50258(9) 0.0264(3) Uani d . 1 . C
O2 0.09549(9) 0.0749(2) 0.60795(7) 0.0405(3) Uani d . 1 . O
O4 0.25648(10) 0.1203(2) 0.26455(7) 0.0417(3) Uani d . 1 . O
C1' 0.56586(12) 0.2877(2) 0.54521(9) 0.0282(3) Uani d . 1 . C
C2' 0.67072(14) 0.3431(2) 0.47209(11) 0.0361(3) Uani d . 1 . C
C3' 0.80369(15) 0.4011(2) 0.50883(13) 0.0457(4) Uani d . 1 . C
C4' 0.8327(2) 0.4070(2) 0.61773(13) 0.0459(4) Uani d . 1 . C
C5' 0.7286(2) 0.3556(2) 0.69050(12) 0.0428(4) Uani d . 1 . C
C6' 0.59548(14) 0.2944(2) 0.65491(11) 0.0363(3) Uani d . 1 . C
H1 0.3217(16) 0.227(2) 0.6459(12) 0.044(4) Uiso d . 1 . H
H3 0.0969(18) 0.039(2) 0.4136(12) 0.044(4) Uiso d . 1 . H
H2' 0.6489(15) 0.340(2) 0.3969(12) 0.037(4) Uiso d . 1 . H
H3' 0.8742(19) 0.439(2) 0.4559(14) 0.054(5) Uiso d . 1 . H
H4' 0.927(2) 0.453(3) 0.6432(15) 0.060(5) Uiso d . 1 . H
H5' 0.7475(17) 0.365(3) 0.7689(14) 0.055(5) Uiso d . 1 . H
H6' 0.5254(17) 0.254(2) 0.7084(12) 0.048(4) Uiso d . 1 . H

loop_
_atom_type_symbol
_atom_type_description
_atom_type_scat_dispersion_real
_atom_type_scat_dispersion_imag
_atom_type_scat_source
C C 0.0033 0.0016 'International Tables Vol C Tables 4.2.6.8 and 6.1.1.4'
H H 0.0000 0.0000 'International Tables Vol C Tables 4.2.6.8 and 6.1.1.4'
N N 0.0061 0.0033 'International Tables Vol C Tables 4.2.6.8 and 6.1.1.4'
O O 0.0106 0.0060 'International Tables Vol C Tables 4.2.6.8 and 6.1.1.4'

loop_
_geom_angle_atom_site_label_1
_geom_angle_atom_site_label_2
_geom_angle_atom_site_label_3
_geom_angle
C6 N1 C2 121.76(10)
C6 N1 H1 123.0(9)
C2 N1 H1 114.6(9)
O2 C2 N3 124.12(11)
O2 C2 N1 121.97(11)
N3 C2 N1 113.91(10)
C2 N3 C4 124.57(11)
C2 N3 H3 115.4(10)
C4 N3 H3 120.1(10)
O4 C4 N5 122.45(11)
O4 C4 N3 119.95(12)
N5 C4 N3 117.59(10)
C6 N5 C4 118.70(10)
N5 C6 N1 123.08(11)
N5 C6 C1' 119.11(10)
N1 C6 C1' 117.80(10)
C6' C1' C2' 119.32(12)
C6' C1' C6 122.27(11)
C2' C1' C6 118.41(11)
C3' C2' C1' 120.01(13)
C3' C2' H2' 121.3(9)
C1' C2' H2' 118.7(9)
C4' C3' C2' 120.46(13)
C4' C3' H3' 121.5(11)
C2' C3' H3' 118.0(10)
C3' C4' C5' 119.79(14)
C3' C4' H4' 119.8(11)
C5' C4' H4' 120.4(11)
C4' C5' C6' 120.45(13)
C4' C5' H5' 120.1(10)
C6' C5' H5' 119.4(10)
C5' C6' C1' 119.95(12)
C5' C6' H6' 118.5(9)
C1' C6' H6' 121.5(9)

loop_
_geom_bond_atom_site_label_1
_geom_bond_atom_site_label_2
_geom_bond_site_symmetry_2
_geom_bond_distance
_geom_bond_publ_flag
N1 C6 . 1.3665(14) yes
N1 C2 . 1.377(2) yes
N1 H1 . 0.93(2) ?
C2 O2 . 1.2153(14) yes
C2 N3 . 1.3619(15) yes
N3 C4 . 1.383(2) yes
N3 H3 . 0.86(2) ?
C4 O4 . 1.2176(15) yes
C4 N5 . 1.382(2) yes
N5 C6 . 1.2966(15) yes
C6 C1' . 1.482(2) yes
C1' C6' . 1.389(2) ?
C1' C2' . 1.392(2) ?
C2' C3' . 1.383(2) ?
C2' H2' . 0.954(15) ?
C3' C4' . 1.378(2) ?
C3' H3' . 0.97(2) ?
C4' C5' . 1.376(2) ?
C4' H4' . 0.99(2) ?
C5' C6' . 1.387(2) ?
C5' H5' . 0.99(2) ?
C6' H6' . 0.98(2) ?

loop_
_geom_hbond_atom_site_label_D
_geom_hbond_atom_site_label_H
_geom_hbond_atom_site_label_A
_geom_hbond_site_symmetry_A
_geom_hbond_distance_HA
_geom_hbond_distance_DA
_geom_hbond_angle_DHA
N1 H1 O4 2 1.94(2) 2.8030(10) 153.0(10)
N3 H3 O2 3_556 1.99(2) 2.8450(10) 170(2)

loop_
_geom_torsion_atom_site_label_1
_geom_torsion_atom_site_label_2
_geom_torsion_atom_site_label_3
_geom_torsion_atom_site_label_4
_geom_torsion
_geom_torsion_publ_flag
C6 N1 C2 O2 177.33(12) ?
C6 N1 C2 N3 -3.1(2) ?
O2 C2 N3 C4 177.73(13) ?
N1 C2 N3 C4 -1.8(2) ?
C2 N3 C4 O4 -174.27(13) ?
C2 N3 C4 N5 6.6(2) ?
O4 C4 N5 C6 174.56(13) ?
N3 C4 N5 C6 -6.3(2) ?
C4 N5 C6 N1 1.7(2) ?
C4 N5 C6 C1' -179.58(11) ?
C2 N1 C6 N5 3.2(2) ?
C2 N1 C6 C1' -175.45(11) ?
N5 C6 C1' C6' -171.05(12) ?
N1 C6 C1' C6' 7.7(2) ?
N5 C6 C1' C2' 8.3(2) ?
N1 C6 C1' C2' -173.00(12) yes
C6' C1' C2' C3' 1.1(2) ?
C6 C1' C2' C3' -178.19(13) ?
C1' C2' C3' C4' -0.9(2) ?
C2' C3' C4' C5' -0.2(3) ?
C3' C4' C5' C6' 1.2(3) ?
C4' C5' C6' C1' -1.0(2) ?
C2' C1' C6' C5' -0.2(2) ?
C6 C1' C6' C5' 179.14(13) ?

loop_
_cod_related_entry_id
_cod_related_entry_database
_cod_related_entry_code
1 ChemSpider 22469
